data_2206926
loop_
_publ_author_name
'Dinnebier, Robert E.'
'Nuss, Hanne'
'Jansen, Martin'

_publ_section_title
;
 Disodium rhodizonate: a powder diffraction study
;
_journal_coeditor_code CV6566
_journal_issue 10
_journal_name_full 'Acta Crystallographica Section E'
_journal_page_first m2148
_journal_page_last m2150
_journal_paper_doi 10.1107/S1600536805030552
_journal_volume 61
_journal_year 2005
_chemical_formula_iupac '2Na + , C6 O6 2-'
_chemical_formula_moiety '2Na + , C6 O6 2-'
_chemical_formula_structural 'C6 O6 Na2'
_chemical_formula_sum 'C6 Na2 O6'
_chemical_formula_weight 214.04
_chemical_name_common 'disodium rhodizonate'
_chemical_name_systematic
;
Disodium 1,2,3,4-tetraoxo-5-cyclohexene-5,6-diolate
;
_space_group_IT_number 70
_symmetry_cell_setting orthorhombic
_symmetry_space_group_name_Hall '-F 2uv 2vw'
_symmetry_space_group_name_H-M 'F d d d :2'
_cell_angle_alpha 90.0
_cell_angle_beta 90.0
_cell_angle_gamma 90.0
_cell_formula_units_Z 8
_cell_length_a 11.48349(5)
_cell_length_b 14.32080(6)
_cell_length_c 7.92477(3)
_cell_measurement_temperature 298
_cell_volume 1303.250(9)
_computing_cell_refinement 'GSAS (Larson & Von Dreele, 1994)'
_computing_data_collection 'Please complete'
_computing_data_reduction 'GUFI (Dinnebier & Finger, 1998)'
_computing_molecular_graphics 'ATOMS (Dowty, 2002)'
_computing_publication_material GSAS
_computing_structure_refinement GSAS
_computing_structure_solution GSAS
_diffrn_ambient_temperature 298
_diffrn_radiation_wavelength 0.400094
_exptl_absorpt_coefficient_mu 0.0
_exptl_absorpt_correction_type none
_exptl_crystal_density_diffrn 2.182
_exptl_crystal_F_000 848
_refine_diff_density_max 0.5
_refine_diff_density_min -0.4
_refine_ls_goodness_of_fit_all 1.30
_refine_ls_matrix_type full
_refine_ls_number_constraints 0
_refine_ls_number_parameters 28
_refine_ls_number_restraints 0
_refine_ls_shift/su_max 2.25
_refine_ls_shift/su_mean 0.46
_refine_ls_structure_factor_coef Inet
_refine_ls_weighting_scheme sigma
_reflns_number_total 247
_cod_data_source_file cv6566.cif
_cod_data_source_block I
_cod_depositor_comments
;
The following automatic conversions were performed:
'_geom_bond_publ_flag' value 'N' changed to 'n' according to
'/home/saulius/struct/CIF-dictionaries/cif_core.dic' dictionary named
'cif_core.dic' version 2.4.1 from 2010-06-29 (4
times).

'_geom_angle_publ_flag' value 'N' changed to 'n' according to
'/home/saulius/struct/CIF-dictionaries/cif_core.dic' dictionary named
'cif_core.dic' version 2.4.1 from 2010-06-29 (5 times).

Automatic conversion script
Id: cif_fix_enum 1527 2010-12-29 10:47:43Z saulius 

The following automatic conversions were performed:

'_geom_bond_publ_flag' value 'N' changed to 'n' according to
/home/saulius/struct/CIF-dictionaries/cif_core.dic dictionary named
'cif_core.dic' version 2.4.1 from 2010-06-29 (4
times).

'_geom_angle_publ_flag' value 'N' changed to 'n' according
to /home/saulius/struct/CIF-dictionaries/cif_core.dic dictionary
named 'cif_core.dic' version 2.4.1 from 2010-06-29 (5 times).

Automatic conversion script
Id: cif_fix_values 1715 2011-07-08 13:25:40Z adriana 
;
_cod_original_cell_volume 1303.250(16)
_cod_original_sg_symbol_H-M 'F d d d'
_cod_database_code 2206926
_cod_database_fobs_code 2206926

loop_
_symmetry_equiv_pos_site_id
_symmetry_equiv_pos_as_xyz
1 +x,+y,+z
2 -x,+y+1/4,+z+1/4
3 +x+1/4,-y,+z+1/4
4 -x+3/4,-y+1/4,+z+1/2
5 -x,-y,-z
6 +x,-y+3/4,-z+3/4
7 -x+3/4,+y,-z+3/4
8 +x+1/4,+y+3/4,-z+1/2
9 +x,+y+1/2,+z+1/2
10 -x,+y+3/4,+z+3/4
11 +x+1/4,-y+1/2,+z+3/4
12 -x+3/4,-y+3/4,+z
13 -x,-y+1/2,-z+1/2
14 +x,-y+1/4,-z+1/4
15 -x+3/4,+y+1/2,-z+1/4
16 +x+1/4,+y+1/4,-z
17 +x+1/2,+y,+z+1/2
18 -x+1/2,+y+1/4,+z+3/4
19 +x+3/4,-y,+z+3/4
20 -x+1/4,-y+1/4,+z
21 -x+1/2,-y,-z+1/2
22 +x+1/2,-y+3/4,-z+1/4
23 -x+1/4,+y,-z+1/4
24 +x+3/4,+y+3/4,-z
25 +x+1/2,+y+1/2,+z
26 -x+1/2,+y+3/4,+z+1/4
27 +x+3/4,-y+1/2,+z+1/4
28 -x+1/4,-y+3/4,+z+1/2
29 -x+1/2,-y+1/2,-z
30 +x+1/2,-y+1/4,-z+3/4
31 -x+1/4,+y+1/2,-z+3/4
32 +x+3/4,+y+1/4,-z+1/2

loop_
_atom_site_label
_atom_site_fract_x
_atom_site_fract_y
_atom_site_fract_z
_atom_site_U_iso_or_equiv
_atom_site_thermal_displace_type
_atom_site_occupancy
_atom_site_type_symbol
Na1 0.47634(6) 0.125 0.125 0.0268(3) Uiso 1.0 Na
C2 0.125 0.22737(11) 0.125 0.0181(6) Uiso 1.0 C
C3 0.12995(16) 0.17552(8) 0.28431(12) 0.0214(4) Uiso 1.0 C
O4 0.125 -0.06472(8) 0.125 0.0270(4) Uiso 1.0 O
O5 0.14364(7) 0.03213(5) -0.17135(9) 0.0274(3) Uiso 1.0 O

loop_
_atom_type_symbol
_atom_type_scat_dispersion_real
_atom_type_scat_dispersion_imag
_atom_type_scat_source
Na 0.000 0.000 International_Tables_Vol_C
C 0.000 0.000 International_Tables_Vol_C
O 0.000 0.000 International_Tables_Vol_C

loop_
_geom_angle_atom_site_label_1
_geom_angle_atom_site_label_2
_geom_angle_atom_site_label_3
_geom_angle_site_symmetry_1
_geom_angle_site_symmetry_3
_geom_angle
_geom_angle_publ_flag
C3 C2 C3 23 . 119.13(16) n
C2 C3 C3 . 20 120.13(8) n
C3 C2 O4 1 20 120.44(8) n
C3 C3 O5 20 14 119.48(7) n
C2 C3 O5 . 14 120.39(11) n

loop_
_geom_bond_atom_site_label_1
_geom_bond_atom_site_label_2
_geom_bond_site_symmetry_2
_geom_bond_distance
_geom_bond_publ_flag
C2 C3 . 1.4658(11) n
C3 C3 20 1.451(2) n
C2 O4 20 1.2509(17) n
C3 O5 14 1.2537(11) n
